data_4110733
loop_
_publ_author_name
'Stephen B. Lee'
'Anthony C. Willis'
'Richard D. Webster'

_publ_contact_author_address
;
Research School of Chemistry,
Australian National University,
Canberra, A. C. T. 0200, Australia
;
_publ_contact_author_email ' willis@rsc.anu.edu.au '
_publ_contact_author_fax ' 61 2 6125 0750 '
_publ_contact_author_name ' Anthony C. Willis '
_publ_contact_author_phone ' 61 2 6125 4109 '
_publ_section_title
;
 Synthesis of the Phenoxonium Cation of an \a-Tocopherol Model Compound
 Crystallized with Non-Nucleophilic [B(C6F5)4]-and (CB11H6Br6)- Anions
;
_journal_name_full 'Journal of the American Chemical Society'
_journal_page_first 9332
_journal_page_last 9333
_journal_paper_doi 10.1021/ja0634268
_journal_volume 128
_journal_year 2006
_chemical_compound_source local
_chemical_formula_moiety
;
C14 H19 O2 +, C H5.98 B11 Br6.02 -, C2 H4 Cl2
;
_chemical_formula_sum 'C17 H28.98 B11 Br6.02 Cl2 O2'
_chemical_formula_weight 936.19
_space_group_IT_number 61
_symmetry_cell_setting orthorhombic
_symmetry_space_group_name_Hall '-P 2ac 2ab'
_symmetry_space_group_name_H-M 'P b c a'
_atom_sites_solution_hydrogens geom
_atom_sites_solution_primary direct
_audit_creation_date 06-02-15
_audit_creation_method CRYSTALS_ver_12.18
_audit_update_record
;
2006-02-15 - Report on C17 H29 B11 Br6 Cl2 O2 
             by Anthony C. Willis
             for  Stephen B. Lee and Richard D. Webster

2006-02-15 - passes checkcif tests with minor warnings  

;
_cell_angle_alpha 90
_cell_angle_beta 90
_cell_angle_gamma 90
_cell_formula_units_Z 8
_cell_length_a 11.5677(2)
_cell_length_b 20.2995(3)
_cell_length_c 27.9851(6)
_cell_measurement_reflns_used 272638
_cell_measurement_temperature 200
_cell_measurement_theta_max 25
_cell_measurement_theta_min 3
_cell_volume 6571.4(2)
_computing_cell_refinement 'Denzo/Scalepack '
_computing_data_collection 'COLLECT (Nonius BV, 1997)'
_computing_data_reduction 'Denzo/Scalepack (Otwinowski & Minor, 1996)'
_computing_molecular_graphics
; 
ORTEP-II (Johnson 1976) in teXsan (MSC, 1992-1997)
;
_computing_publication_material 'CRYSTALS '
_computing_structure_refinement 'CRYSTALS (Watkin et al 2003)'
_computing_structure_solution 'SIR92 (Altomare et al, 1994)'
_diffrn_ambient_temperature 200
_diffrn_measured_fraction_theta_full 0.996
_diffrn_measured_fraction_theta_max 0.996
_diffrn_measurement_device_type 'Nonius KappaCCD'
_diffrn_measurement_method ' \f and \w scans with CCD '
_diffrn_radiation_monochromator graphite
_diffrn_radiation_type 'Mo K\a'
_diffrn_radiation_wavelength 0.71073
_diffrn_reflns_av_R_equivalents 0.076
_diffrn_reflns_limit_h_max 13
_diffrn_reflns_limit_h_min -13
_diffrn_reflns_limit_k_max 22
_diffrn_reflns_limit_k_min -24
_diffrn_reflns_limit_l_max 30
_diffrn_reflns_limit_l_min -33
_diffrn_reflns_number 68824
_diffrn_reflns_theta_full 25.099
_diffrn_reflns_theta_max 25.0
_diffrn_reflns_theta_min 2.767
_diffrn_standards_number 0
_exptl_absorpt_coefficient_mu 7.536
_exptl_absorpt_correction_T_max 0.642
_exptl_absorpt_correction_T_min 0.342
_exptl_absorpt_correction_type integration
_exptl_absorpt_process_details
;
via gaussian method (Coppens, 1970) implemented in maXus (2000)
;
_exptl_crystal_colour orange
_exptl_crystal_density_diffrn 1.892
_exptl_crystal_description plate
_exptl_crystal_F_000 3573.271
_exptl_crystal_size_max 0.24
_exptl_crystal_size_mid 0.19
_exptl_crystal_size_min 0.06
_refine_diff_density_max 1.28
_refine_diff_density_min -1.13
_refine_ls_extinction_method none
_refine_ls_goodness_of_fit_ref 0.7283
_refine_ls_hydrogen_treatment mixed
_refine_ls_matrix_type full
_refine_ls_number_parameters 410
_refine_ls_number_reflns 5806
_refine_ls_number_restraints 65
_refine_ls_R_factor_all 0.0771
_refine_ls_R_factor_gt 0.0321
_refine_ls_shift/su_max 0.006837
_refine_ls_structure_factor_coef Fsqd
_refine_ls_weighting_details
;
 Method= Modified Sheldrick 
 w=1/[\s^2^(F^2^) + ( 0.02P)^2^ + 0.00P] 
 ,where P=(max(Fo^2^,0) + 2Fc^2^)/3 
;
_refine_ls_weighting_scheme calc
_refine_ls_wR_factor_all 0.0716
_refine_ls_wR_factor_gt 0.0655
_refine_ls_wR_factor_ref 0.0716
_reflns_limit_h_max 13
_reflns_limit_h_min 0
_reflns_limit_k_max 24
_reflns_limit_k_min 0
_reflns_limit_l_max 33
_reflns_limit_l_min 0
_reflns_number_gt 3223
_reflns_number_total 5825
_reflns_threshold_expression I>2.0\s(I)
_oxford_diffrn_Wilson_B_factor 3.55
_oxford_diffrn_Wilson_scale 127.59
_oxford_refine_ls_scale 0.12598(3)
_oxford_structure_analysis_title '2061451 web0601'
_cod_data_source_file ja0634268si20060516_092513.cif
_cod_data_source_block web0601
_cod_original_sg_symbol_H-M 'P b c a '
_cod_database_code 4110733

loop_
_symmetry_equiv_pos_as_xyz
x,y,z
-x,-y,-z
-x+1/2,y+1/2,z
x+1/2,-y+1/2,-z
x,-y+1/2,z+1/2
-x,y+1/2,-z+1/2
-x+1/2,-y,z+1/2
x+1/2,y,-z+1/2

loop_
_atom_site_label
_atom_site_type_symbol
_atom_site_fract_x
_atom_site_fract_y
_atom_site_fract_z
_atom_site_U_iso_or_equiv
_atom_site_occupancy
_atom_site_adp_type
_atom_site_refinement_flags_posn
_atom_site_refinement_flags_adp
_atom_site_refinement_flags_occupancy
Br1 Br 0.60711(5) 0.33738(3) 0.07643(2) 0.0481 1.0000 Uani . . .
Br2 Br 0.29738(5) 0.39726(3) 0.05529(2) 0.0621 1.0000 Uani . . .
Br3 Br 0.35642(5) 0.25449(3) 0.14091(2) 0.0560 1.0000 Uani . . .
Br4 Br 0.63405(5) 0.29075(3) 0.21013(2) 0.0491 1.0000 Uani . . .
Br5 Br 0.75277(5) 0.45788(3) 0.16527(2) 0.0429 1.0000 Uani . . .
Br6 Br 0.54366(5) 0.52517(3) 0.07012(2) 0.0492 1.0000 Uani . . .
Br7 Br 0.266(2) 0.5476(13) 0.1320(11) 0.0449 0.0194(16) Uani . U P
Cl1 Cl 0.81035(15) 0.34192(9) -0.02580(7) 0.0842 1.0000 Uani . . .
Cl2 Cl 0.98812(13) 0.43320(7) 0.03798(6) 0.0585 1.0000 Uani . . .
O1 O 0.5768(3) 0.08948(18) 0.21772(14) 0.0528 1.0000 Uani . . .
O2 O 0.8609(3) 0.20860(17) 0.09978(13) 0.0441 1.0000 Uani . . .
C1 C 0.7998(4) 0.1751(2) 0.13004(19) 0.0344 1.0000 Uani . . .
C2 C 0.6938(4) 0.1479(2) 0.10895(19) 0.0335 1.0000 Uani D . .
C3 C 0.6209(4) 0.1174(2) 0.1379(2) 0.0406 1.0000 Uani D . .
C4 C 0.6488(5) 0.1120(2) 0.1905(2) 0.0356 1.0000 Uani . . .
C5 C 0.7627(4) 0.1353(2) 0.20859(19) 0.0343 1.0000 Uani D . .
C6 C 0.8352(4) 0.1660(2) 0.17865(19) 0.0333 1.0000 Uani D . .
C7 C 0.9526(4) 0.1917(2) 0.1943(2) 0.0442 1.0000 Uani D . .
C8 C 1.0311(4) 0.2015(3) 0.1516(2) 0.0531 1.0000 Uani D . .
C9 C 0.9749(4) 0.2424(3) 0.1134(2) 0.0500 1.0000 Uani D . .
C10 C 0.6748(5) 0.1575(3) 0.0573(2) 0.0542 1.0000 Uani D . .
C11 C 0.5088(5) 0.0865(3) 0.1229(2) 0.0579 1.0000 Uani D . .
C12 C 0.7865(5) 0.1242(3) 0.2597(2) 0.0530 1.0000 Uani D . .
C13 C 1.0392(5) 0.2417(3) 0.0662(2) 0.0787 1.0000 Uani D . .
C14 C 0.9392(5) 0.3110(3) 0.1288(2) 0.0584 1.0000 Uani D . .
C20 C 0.3738(5) 0.4579(2) 0.20776(19) 0.0424 1.0000 Uani . . .
C51 C 0.7939(5) 0.4287(3) -0.0176(2) 0.0588 1.0000 Uani . . .
C52 C 0.8383(4) 0.4504(3) 0.0295(2) 0.0536 1.0000 Uani . . .
B1 B 0.5202(5) 0.3829(3) 0.1258(2) 0.0332 1.0000 Uani . . .
B2 B 0.3745(5) 0.4107(3) 0.1161(2) 0.0415 1.0000 Uani . . .
B3 B 0.4020(5) 0.3446(3) 0.1559(2) 0.0392 1.0000 Uani . . .
B4 B 0.5331(5) 0.3613(3) 0.1875(2) 0.0359 1.0000 Uani . . .
B5 B 0.5874(5) 0.4386(3) 0.1671(2) 0.0345 1.0000 Uani . . .
B6 B 0.4898(5) 0.4693(3) 0.1225(2) 0.0358 1.0000 Uani . . .
B7 B 0.3550(5) 0.4816(3) 0.1509(2) 0.0453 1.0000 Uani . U .
B8 B 0.3014(5) 0.4065(3) 0.1708(2) 0.0437 1.0000 Uani . . .
B9 B 0.3978(5) 0.3755(3) 0.2151(2) 0.0437 1.0000 Uani . . .
B10 B 0.5110(5) 0.4337(3) 0.2221(2) 0.0369 1.0000 Uani . . .
B11 B 0.4841(5) 0.4997(3) 0.1821(2) 0.0414 1.0000 Uani . . .
H7 H 0.3010(5) 0.5178(3) 0.1415(2) 0.0531 0.9810 Uiso R . .
H8 H 0.2164(5) 0.3983(3) 0.1734(2) 0.0525 1.0000 Uiso R . .
H9 H 0.3686(5) 0.3498(3) 0.2431(2) 0.0478 1.0000 Uiso R . .
H10 H 0.5476(5) 0.4419(3) 0.2540(2) 0.0470 1.0000 Uiso R . .
H11 H 0.5051(5) 0.5459(3) 0.1908(2) 0.0520 1.0000 Uiso R . .
H20 H 0.3281(5) 0.4813(2) 0.23288(19) 0.0542 1.0000 Uiso R . .
H71 H 0.985(2) 0.1608(12) 0.2166(9) 0.0582 1.0000 Uiso D . .
H72 H 0.943(2) 0.2324(11) 0.2105(9) 0.0582 1.0000 Uiso D . .
H81 H 1.100(2) 0.2229(13) 0.1623(9) 0.0630 1.0000 Uiso D . .
H82 H 1.052(2) 0.1593(11) 0.1378(9) 0.0630 1.0000 Uiso D . .
H101 H 0.607(2) 0.1367(16) 0.0478(9) 0.0671 1.0000 Uiso D . .
H102 H 0.738(2) 0.1404(17) 0.0397(9) 0.0671 1.0000 Uiso D . .
H103 H 0.668(3) 0.2021(10) 0.0503(9) 0.0671 1.0000 Uiso D . .
H111 H 0.458(2) 0.0848(17) 0.1488(8) 0.0695 1.0000 Uiso D . .
H112 H 0.521(2) 0.0434(11) 0.1117(13) 0.0695 1.0000 Uiso D . .
H113 H 0.477(2) 0.1113(14) 0.0977(10) 0.0695 1.0000 Uiso D . .
H121 H 0.7180(19) 0.1121(16) 0.2764(9) 0.0618 1.0000 Uiso D . .
H122 H 0.840(3) 0.0887(13) 0.2627(9) 0.0618 1.0000 Uiso D . .
H123 H 0.818(3) 0.1620(12) 0.2742(9) 0.0618 1.0000 Uiso D . .
H131 H 1.111(2) 0.2637(18) 0.0708(10) 0.0946 1.0000 Uiso D . .
H132 H 1.052(3) 0.1962(11) 0.0566(11) 0.0946 1.0000 Uiso D . .
H133 H 0.994(3) 0.2641(18) 0.0419(9) 0.0946 1.0000 Uiso D . .
H141 H 1.0051(19) 0.3372(12) 0.1337(13) 0.0707 1.0000 Uiso D . .
H142 H 0.896(3) 0.3096(13) 0.1576(10) 0.0707 1.0000 Uiso D . .
H143 H 0.893(3) 0.3316(13) 0.1041(10) 0.0707 1.0000 Uiso D . .
H511 H 0.8370(5) 0.4522(3) -0.0435(2) 0.0717 1.0000 Uiso R . .
H512 H 0.7099(5) 0.4401(3) -0.0196(2) 0.0717 1.0000 Uiso R . .
H521 H 0.8270(4) 0.4991(3) 0.0319(2) 0.0612 1.0000 Uiso R . .
H522 H 0.7932(4) 0.4279(3) 0.0552(2) 0.0612 1.0000 Uiso R . .

loop_
_atom_site_aniso_label
_atom_site_aniso_U_11
_atom_site_aniso_U_22
_atom_site_aniso_U_33
_atom_site_aniso_U_23
_atom_site_aniso_U_13
_atom_site_aniso_U_12
Br1 0.0473(3) 0.0452(3) 0.0518(4) -0.0153(3) 0.0139(3) -0.0031(3)
Br2 0.0551(4) 0.0758(5) 0.0555(4) -0.0021(4) -0.0198(3) -0.0056(4)
Br3 0.0482(3) 0.0395(3) 0.0804(5) -0.0058(3) 0.0027(3) -0.0146(3)
Br4 0.0431(3) 0.0362(3) 0.0681(4) 0.0113(3) -0.0036(3) 0.0033(3)
Br5 0.0375(3) 0.0398(3) 0.0514(4) -0.0002(3) -0.0047(3) -0.0091(3)
Br6 0.0565(4) 0.0462(3) 0.0450(4) 0.0124(3) 0.0031(3) -0.0019(3)
Br7 0.047(14) 0.034(13) 0.054(15) 0.016(12) -0.008(12) 0.017(11)
Cl1 0.0753(12) 0.0784(12) 0.0989(15) -0.0382(11) 0.0263(11) -0.0216(10)
Cl2 0.0517(9) 0.0527(9) 0.0712(12) 0.0110(9) 0.0051(8) -0.0050(8)
O1 0.047(2) 0.050(2) 0.061(3) 0.002(2) 0.018(2) 0.001(2)
O2 0.041(2) 0.044(2) 0.047(3) 0.006(2) 0.002(2) 0.0008(19)
C1 0.037(3) 0.025(3) 0.041(4) 0.006(3) 0.010(3) 0.010(3)
C2 0.037(3) 0.027(3) 0.036(4) -0.004(3) -0.001(3) 0.005(3)
C3 0.039(3) 0.034(3) 0.049(4) -0.015(3) -0.005(3) 0.004(3)
C4 0.041(3) 0.024(3) 0.041(4) -0.003(3) 0.006(3) 0.003(3)
C5 0.037(3) 0.032(3) 0.034(3) -0.003(3) -0.006(3) 0.008(3)
C6 0.032(3) 0.027(3) 0.041(4) -0.001(3) -0.006(3) 0.003(2)
C7 0.041(3) 0.031(3) 0.061(4) -0.002(3) -0.008(3) -0.001(3)
C8 0.031(3) 0.043(3) 0.085(5) 0.004(4) -0.002(3) -0.001(3)
C9 0.037(3) 0.046(4) 0.066(5) 0.016(3) 0.009(3) -0.005(3)
C10 0.066(4) 0.053(4) 0.043(4) -0.002(3) -0.012(3) -0.005(3)
C11 0.037(3) 0.058(4) 0.079(5) -0.009(4) -0.007(3) -0.001(3)
C12 0.051(4) 0.059(4) 0.049(5) 0.006(3) 0.001(3) -0.003(3)
C13 0.061(4) 0.082(5) 0.093(6) 0.025(5) 0.028(4) -0.004(4)
C14 0.054(4) 0.035(3) 0.086(5) 0.013(3) -0.001(4) -0.006(3)
C20 0.049(3) 0.040(3) 0.039(4) 0.002(3) 0.007(3) 0.008(3)
C51 0.048(4) 0.066(4) 0.062(5) -0.002(4) 0.008(4) -0.004(3)
C52 0.045(3) 0.050(4) 0.066(5) 0.002(3) 0.017(3) -0.006(3)
B1 0.029(3) 0.032(3) 0.039(4) -0.006(3) 0.005(3) 0.000(3)
B2 0.034(4) 0.046(4) 0.045(4) 0.000(3) -0.010(3) -0.002(3)
B3 0.030(3) 0.039(4) 0.048(4) -0.002(3) 0.001(3) 0.002(3)
B4 0.034(3) 0.029(3) 0.045(4) 0.003(3) -0.001(3) 0.003(3)
B5 0.041(3) 0.029(3) 0.034(4) 0.000(3) 0.000(3) -0.003(3)
B6 0.039(4) 0.039(4) 0.030(4) 0.002(3) 0.001(3) -0.001(3)
B7 0.040(4) 0.039(4) 0.057(5) 0.006(3) 0.004(3) 0.014(3)
B8 0.034(3) 0.046(4) 0.051(5) 0.006(4) 0.006(3) 0.002(3)
B9 0.041(4) 0.042(4) 0.048(5) 0.009(3) 0.021(3) 0.004(3)
B10 0.048(4) 0.032(3) 0.031(4) 0.000(3) 0.001(3) -0.002(3)
B11 0.048(4) 0.034(3) 0.043(4) -0.009(3) 0.003(3) 0.006(3)

loop_
_atom_type_symbol
_atom_type_scat_dispersion_real
_atom_type_scat_dispersion_imag
_atom_type_scat_Cromer_Mann_a1
_atom_type_scat_Cromer_Mann_b1
_atom_type_scat_Cromer_Mann_a2
_atom_type_scat_Cromer_Mann_b2
_atom_type_scat_Cromer_Mann_a3
_atom_type_scat_Cromer_Mann_b3
_atom_type_scat_Cromer_Mann_a4
_atom_type_scat_Cromer_Mann_b4
_atom_type_scat_Cromer_Mann_c
_atom_type_scat_source
C 0.0033 0.0016 2.3100 20.8439 1.0200 10.2075 1.5886 0.5687 0.8650 51.6512 0.2156 'International Tables Vol C 4.2.6.8 and 6.1.1.4'
H 0.0000 0.0000 0.4930 10.5109 0.3229 26.1257 0.1402 3.1424 0.0408 57.7998 0.0030 'International Tables Vol C 4.2.6.8 and 6.1.1.4'
B 0.0013 0.0007 2.0545 23.2185 1.3326 1.0210 1.0979 60.3498 0.7068 0.1403 -0.1932 'International Tables Vol C 4.2.6.8 and 6.1.1.4'
Br -0.2901 2.4595 17.1789 2.1723 5.2358 16.5796 5.6377 0.2609 3.9851 41.4328 2.9557 'International Tables Vol C 4.2.6.8 and 6.1.1.4'
Cl 0.1484 0.1585 11.4604 0.0104 7.1964 1.1662 6.2556 18.5194 1.6455 47.7784 -9.5574 'International Tables Vol C 4.2.6.8 and 6.1.1.4'
O 0.0106 0.0060 3.0485 13.2771 2.2868 5.7011 1.5463 0.3239 0.8670 32.9089 0.2508 'International Tables Vol C 4.2.6.8 and 6.1.1.4'

loop_
_exptl_crystal_face_index_h
_exptl_crystal_face_index_k
_exptl_crystal_face_index_l
_exptl_crystal_face_perp_dist
1 0 0 0.130
-1 0 0 0.060
0 1 0 0.100
0 -1 0 0.140
0 0 1 0.040
0 0 -1 0.020
4 6 0 0.072

loop_
_geom_angle_atom_site_label_1
_geom_angle_atom_site_label_2
_geom_angle_atom_site_label_3
_geom_angle
_geom_angle_publ_flag
C1 O2 C9 122.8(4) yes
O2 C1 C2 113.0(5) yes
O2 C1 C6 122.2(5) yes
C2 C1 C6 124.9(5) yes
C1 C2 C3 117.6(5) yes
C1 C2 C10 118.0(5) yes
C3 C2 C10 124.5(5) yes
C2 C3 C4 119.5(5) yes
C2 C3 C11 125.2(5) yes
C4 C3 C11 115.3(5) yes
C3 C4 O1 119.4(5) yes
C3 C4 C5 119.9(5) yes
O1 C4 C5 120.7(5) yes
C4 C5 C6 119.3(5) yes
C4 C5 C12 116.6(5) yes
C6 C5 C12 124.1(5) yes
C1 C6 C5 118.4(5) yes
C1 C6 C7 118.9(5) yes
C5 C6 C7 122.7(5) yes
C6 C7 C8 110.8(5) yes
C6 C7 H71 108.3(15) no
C8 C7 H71 111.2(15) no
C6 C7 H72 109.7(15) no
C8 C7 H72 109.2(15) no
H71 C7 H72 107.6(17) no
C7 C8 C9 112.1(4) yes
C7 C8 H81 108.3(15) no
C9 C8 H81 109.5(15) no
C7 C8 H82 110.4(15) no
C9 C8 H82 108.1(15) no
H81 C8 H82 108.3(17) no
O2 C9 C8 107.5(4) yes
O2 C9 C13 101.6(5) yes
C8 C9 C13 113.8(5) yes
O2 C9 C14 104.3(4) yes
C8 C9 C14 115.0(5) yes
C13 C9 C14 113.0(5) yes
C2 C10 H101 110.4(16) no
C2 C10 H102 110.3(16) no
H101 C10 H102 109.5(17) no
C2 C10 H103 110.4(16) no
H101 C10 H103 107.9(17) no
H102 C10 H103 108.4(17) no
C3 C11 H111 110.0(16) no
C3 C11 H112 110.8(16) no
H111 C11 H112 108.4(17) no
C3 C11 H113 108.9(16) no
H111 C11 H113 110.9(17) no
H112 C11 H113 107.8(17) no
C5 C12 H121 111.1(16) no
C5 C12 H122 108.8(16) no
H121 C12 H122 107.5(17) no
C5 C12 H123 111.6(16) no
H121 C12 H123 108.8(17) no
H122 C12 H123 109.0(17) no
C9 C13 H131 107.8(17) no
C9 C13 H132 108.9(16) no
H131 C13 H132 110.3(17) no
C9 C13 H133 110.1(16) no
H131 C13 H133 110.1(17) no
H132 C13 H133 109.7(17) no
C9 C14 H141 109.9(16) no
C9 C14 H142 111.0(16) no
H141 C14 H142 108.6(17) no
C9 C14 H143 110.1(16) no
H141 C14 H143 107.9(17) no
H142 C14 H143 109.2(17) no
B7 C20 B8 62.2(4) yes
B7 C20 B9 114.7(4) yes
B8 C20 B9 63.3(3) yes
B7 C20 B10 115.2(4) yes
B8 C20 B10 115.2(4) yes
B9 C20 B10 62.6(3) yes
B7 C20 B11 63.3(4) yes
B8 C20 B11 115.1(4) yes
B9 C20 B11 114.8(4) yes
B10 C20 B11 62.8(3) yes
B7 C20 H20 117.5 no
B8 C20 H20 117.5 no
B9 C20 H20 117.8 no
B10 C20 H20 117.5 no
B11 C20 H20 117.3 no
Cl1 C51 C52 111.7(4) yes
Cl1 C51 H511 108.9 no
C52 C51 H511 109.3 no
Cl1 C51 H512 108.9 no
C52 C51 H512 108.6 no
H511 C51 H512 109.5 no
C51 C52 Cl2 113.4(4) yes
C51 C52 H521 108.0 no
Cl2 C52 H521 108.2 no
C51 C52 H522 108.9 no
Cl2 C52 H522 108.8 no
H521 C52 H522 109.5 no
Br1 B1 B2 121.9(4) yes
Br1 B1 B3 121.7(4) yes
B2 B1 B3 59.3(3) yes
Br1 B1 B4 121.8(4) yes
B2 B1 B4 107.5(4) yes
B3 B1 B4 60.0(3) yes
Br1 B1 B5 122.2(4) yes
B2 B1 B5 107.8(4) yes
B3 B1 B5 107.6(4) yes
B4 B1 B5 59.8(3) yes
Br1 B1 B6 122.1(4) yes
B2 B1 B6 60.1(3) yes
B3 B1 B6 107.5(4) yes
B4 B1 B6 107.8(4) yes
B5 B1 B6 60.1(3) yes
B1 B2 Br2 121.2(4) yes
B1 B2 B3 60.0(3) yes
Br2 B2 B3 121.8(4) yes
B1 B2 B6 59.8(3) yes
Br2 B2 B6 121.4(4) yes
B3 B2 B6 107.9(4) yes
B1 B2 B7 107.2(4) yes
Br2 B2 B7 122.9(4) yes
B3 B2 B7 107.2(5) yes
B6 B2 B7 59.7(3) yes
B1 B2 B8 107.9(4) yes
Br2 B2 B8 122.5(4) yes
B3 B2 B8 60.0(3) yes
B6 B2 B8 107.7(4) yes
B7 B2 B8 59.5(4) yes
B1 B3 B2 60.7(3) yes
B1 B3 Br3 120.9(4) yes
B2 B3 Br3 121.8(4) yes
B1 B3 B4 60.1(3) yes
B2 B3 B4 108.6(4) yes
Br3 B3 B4 121.0(4) yes
B1 B3 B8 107.8(4) yes
B2 B3 B8 59.4(3) yes
Br3 B3 B8 122.8(4) yes
B4 B3 B8 107.9(4) yes
B1 B3 B9 108.0(4) yes
B2 B3 B9 108.3(4) yes
Br3 B3 B9 121.8(4) yes
B4 B3 B9 59.6(3) yes
B8 B3 B9 60.5(3) yes
B1 B4 B3 59.9(3) yes
B1 B4 Br4 122.9(4) yes
B3 B4 Br4 121.9(4) yes
B1 B4 B5 60.3(3) yes
B3 B4 B5 108.0(4) yes
Br4 B4 B5 122.5(4) yes
B1 B4 B9 108.0(4) yes
B3 B4 B9 59.8(3) yes
Br4 B4 B9 120.4(4) yes
B5 B4 B9 107.9(4) yes
B1 B4 B10 108.2(4) yes
B3 B4 B10 107.7(4) yes
Br4 B4 B10 120.9(4) yes
B5 B4 B10 59.9(3) yes
B9 B4 B10 60.0(3) yes
B1 B5 B4 59.9(3) yes
B1 B5 Br5 122.3(4) yes
B4 B5 Br5 122.0(4) yes
B1 B5 B6 59.9(3) yes
B4 B5 B6 107.8(4) yes
Br5 B5 B6 121.9(4) yes
B1 B5 B10 107.9(4) yes
B4 B5 B10 59.9(3) yes
Br5 B5 B10 121.4(4) yes
B6 B5 B10 108.0(4) yes
B1 B5 B11 107.5(4) yes
B4 B5 B11 107.6(4) yes
Br5 B5 B11 121.8(4) yes
B6 B5 B11 59.9(3) yes
B10 B5 B11 59.9(3) yes
B2 B6 B5 107.8(4) yes
B2 B6 B1 60.1(3) yes
B5 B6 B1 60.1(3) yes
B2 B6 Br6 123.2(4) yes
B5 B6 Br6 121.5(4) yes
B1 B6 Br6 122.9(4) yes
B2 B6 B7 58.9(3) yes
B5 B6 B7 106.9(4) yes
B1 B6 B7 106.7(4) yes
Br6 B6 B7 122.5(4) yes
B2 B6 B11 107.1(4) yes
B5 B6 B11 59.4(3) yes
B1 B6 B11 107.3(4) yes
Br6 B6 B11 120.9(4) yes
B7 B6 B11 59.8(3) yes
C20 B7 B6 105.8(4) yes
C20 B7 B2 105.9(4) yes
B6 B7 B2 61.4(3) yes
C20 B7 Br7 125.3(11) no
B6 B7 Br7 118.9(10) no
B2 B7 Br7 122.0(11) no
C20 B7 B8 59.3(3) yes
B6 B7 B8 109.6(4) yes
B2 B7 B8 60.2(4) yes
Br7 B7 B8 123.6(10) no
C20 B7 B11 58.8(3) yes
B6 B7 B11 60.5(3) yes
B2 B7 B11 109.6(4) yes
Br7 B7 B11 118.8(10) no
B8 B7 B11 108.9(5) yes
C20 B7 H7 122.9 no
B6 B7 H7 122.4 no
B2 B7 H7 122.4 no
B8 B7 H7 120.4 no
B11 B7 H7 120.5 no
C20 B8 B3 104.9(4) yes
C20 B8 B2 105.4(4) yes
B3 B8 B2 60.6(4) yes
C20 B8 B7 58.5(3) yes
B3 B8 B7 108.3(4) yes
B2 B8 B7 60.3(4) yes
C20 B8 B9 58.8(3) yes
B3 B8 B9 60.0(3) yes
B2 B8 B9 108.9(4) yes
B7 B8 B9 108.0(5) yes
C20 B8 H8 123.1 no
B3 B8 H8 123.2 no
B2 B8 H8 123.0 no
B7 B8 H8 121.3 no
B9 B8 H8 120.5 no
C20 B9 B8 57.9(3) yes
C20 B9 B3 103.8(4) yes
B8 B9 B3 59.5(4) yes
C20 B9 B4 104.6(4) yes
B8 B9 B4 107.8(4) yes
B3 B9 B4 60.6(3) yes
C20 B9 B10 58.8(3) yes
B8 B9 B10 107.7(4) yes
B3 B9 B10 108.6(4) yes
B4 B9 B10 60.3(3) yes
C20 B9 H9 123.5 no
B8 B9 H9 121.2 no
B3 B9 H9 123.7 no
B4 B9 H9 123.8 no
B10 B9 H9 120.7 no
C20 B10 B4 104.0(4) yes
C20 B10 B5 104.0(4) yes
B4 B10 B5 60.2(3) yes
C20 B10 B9 58.7(3) yes
B4 B10 B9 59.7(3) yes
B5 B10 B9 108.0(4) yes
C20 B10 B11 58.1(3) yes
B4 B10 B11 107.7(4) yes
B5 B10 B11 59.9(3) yes
B9 B10 B11 107.7(5) yes
C20 B10 H10 123.7 no
B4 B10 H10 124.3 no
B5 B10 H10 123.4 no
B9 B10 H10 121.5 no
B11 B10 H10 120.7 no
C20 B11 B6 104.6(4) yes
C20 B11 B10 59.1(3) yes
B6 B11 B10 108.9(4) yes
C20 B11 B5 105.0(4) yes
B6 B11 B5 60.7(3) yes
B10 B11 B5 60.2(3) yes
C20 B11 B7 57.9(3) yes
B6 B11 B7 59.8(3) yes
B10 B11 B7 107.7(4) yes
B5 B11 B7 107.9(4) yes
C20 B11 H11 123.4 no
B6 B11 H11 122.9 no
B10 B11 H11 120.9 no
B5 B11 H11 123.4 no
B7 B11 H11 121.3 no

loop_
_geom_bond_atom_site_label_1
_geom_bond_atom_site_label_2
_geom_bond_distance
_geom_bond_publ_flag
Br1 B1 1.942(6) yes
Br2 B2 1.942(6) yes
Br3 B3 1.949(6) yes
Br4 B4 1.954(6) yes
Br5 B5 1.953(6) yes
Br6 B6 1.955(6) yes
Br7 B7 1.77(2) no
Cl1 C51 1.787(6) yes
Cl2 C52 1.783(5) yes
O1 C4 1.219(6) yes
O2 C1 1.296(5) yes
O2 C9 1.534(6) yes
C1 C2 1.468(7) yes
C1 C6 1.433(7) yes
C2 C3 1.324(7) yes
C2 C10 1.474(7) yes
C3 C4 1.511(7) yes
C3 C11 1.499(7) yes
C4 C5 1.488(7) yes
C5 C6 1.339(7) yes
C5 C12 1.473(7) yes
C6 C7 1.520(7) yes
C7 C8 1.512(7) yes
C7 H71 0.963(19) no
C7 H72 0.949(18) no
C8 C9 1.503(7) yes
C8 H81 0.960(19) no
C8 H82 0.973(19) no
C9 C13 1.516(8) yes
C9 C14 1.515(7) yes
C10 H101 0.930(19) no
C10 H102 0.947(19) no
C10 H103 0.930(19) no
C11 H111 0.934(19) no
C11 H112 0.939(19) no
C11 H113 0.942(19) no
C12 H121 0.952(19) no
C12 H122 0.950(19) no
C12 H123 0.945(19) no
C13 H131 0.950(19) no
C13 H132 0.974(19) no
C13 H133 0.968(19) no
C14 H141 0.939(19) no
C14 H142 0.947(19) no
C14 H143 0.970(19) no
C20 B7 1.676(8) yes
C20 B8 1.690(8) yes
C20 B9 1.707(7) yes
C20 B10 1.709(8) yes
C20 B11 1.692(8) yes
C20 H20 1.000 no
C51 C52 1.481(8) yes
C51 H511 1.000 no
C51 H512 1.000 no
C52 H521 1.000 no
C52 H522 1.000 no
B1 B2 1.797(8) yes
B1 B3 1.785(8) yes
B1 B4 1.788(9) yes
B1 B5 1.795(8) yes
B1 B6 1.792(8) yes
B2 B3 1.773(9) yes
B2 B6 1.796(8) yes
B2 B7 1.753(9) yes
B2 B8 1.751(9) yes
B3 B4 1.786(8) yes
B3 B8 1.763(8) yes
B3 B9 1.773(9) yes
B4 B5 1.785(8) yes
B4 B9 1.770(8) yes
B4 B10 1.780(8) yes
B5 B6 1.795(8) yes
B5 B10 1.779(8) yes
B5 B11 1.772(8) yes
B6 B7 1.768(8) yes
B6 B11 1.780(8) yes
B7 B8 1.738(9) yes
B7 B11 1.768(9) yes
B7 H7 1.000 no
B8 B9 1.782(9) yes
B8 H8 1.000 no
B9 B10 1.774(8) yes
B9 H9 1.000 no
B10 B11 1.773(8) yes
B10 H10 1.000 no
B11 H11 1.000 no

loop_
_geom_contact_atom_site_label_1
_geom_contact_atom_site_label_2
_geom_contact_distance
_geom_contact_site_symmetry_2
_geom_contact_publ_flag
Br4 C5 3.489(4) . no
Br4 C6 3.550(4) . no
Br5 C4 3.403(4) 3_655 no
Br7 C11 3.29(2) 3 no
Br7 C51 3.31(3) 2_665 no
Br7 C12 3.46(3) 6_655 no
Cl2 Cl2 3.457(3) 2_765 no
Cl2 C14 3.596(6) . no
O1 B11 3.417(7) 6_645 no
O1 C20 3.437(6) 6_645 no
O1 C12 3.489(7) 8_455 no
O1 C7 3.526(6) 8_455 no

loop_
_geom_torsion_atom_site_label_1
_geom_torsion_atom_site_label_2
_geom_torsion_atom_site_label_3
_geom_torsion_atom_site_label_4
_geom_torsion
_geom_torsion_publ_flag
Br1 B1 B2 Br2 -0.6(6) no
Br1 B1 B2 B3 110.5(5) no
Br1 B1 B2 B6 -111.3(4) no
Br1 B1 B2 B7 -149.2(4) no
Br1 B1 B2 B8 148.2(4) no
Br1 B1 B3 Br3 0.8(6) no
Br1 B1 B3 B2 -110.7(4) no
Br1 B1 B3 B4 111.1(5) no
Br1 B1 B3 B8 -148.1(4) no
Br1 B1 B3 B9 147.9(4) no
Br1 B1 B4 Br4 -0.2(6) no
Br1 B1 B4 B3 -110.9(5) no
Br1 B1 B4 B5 111.4(4) no
Br1 B1 B4 B9 -147.7(4) no
Br1 B1 B4 B10 148.8(4) no
Br1 B1 B5 Br5 0.3(6) no
Br1 B1 B5 B4 -110.7(5) no
Br1 B1 B5 B6 111.2(4) no
Br1 B1 B5 B10 -148.0(4) no
Br1 B1 B5 B11 148.7(4) no
Br1 B1 B6 Br6 -1.3(6) no
Br1 B1 B6 B2 110.9(4) no
Br1 B1 B6 B5 -111.5(4) no
Br1 B1 B6 B7 148.3(4) no
Br1 B1 B6 B11 -148.9(4) no
Br2 B2 B1 B3 -111.2(5) no
Br2 B2 B1 B4 -148.4(4) no
Br2 B2 B1 B5 148.5(4) no
Br2 B2 B1 B6 110.7(4) no
Br2 B2 B3 Br3 0.0(6) no
Br2 B2 B3 B1 110.3(4) no
Br2 B2 B3 B4 147.9(4) no
Br2 B2 B3 B8 -111.9(5) no
Br2 B2 B3 B9 -149.0(4) no
Br2 B2 B6 Br6 1.6(6) no
Br2 B2 B6 B1 -110.4(4) no
Br2 B2 B6 B5 -148.2(4) no
Br2 B2 B6 B7 112.4(5) no
Br2 B2 B6 B11 149.1(4) no
Br2 B2 B7 Br7 -2(1) no
Br2 B2 B7 C20 150.5(4) no
Br2 B2 B7 B6 -110.0(5) no
Br2 B2 B7 B8 111.2(5) no
Br2 B2 B7 B11 -147.6(4) no
Br2 B2 B8 C20 -150.6(4) no
Br2 B2 B8 B3 110.7(5) no
Br2 B2 B8 B7 -111.9(5) no
Br2 B2 B8 B9 147.7(4) no
Br3 B3 B1 B2 111.6(4) no
Br3 B3 B1 B4 -110.2(4) no
Br3 B3 B1 B5 -147.8(4) no
Br3 B3 B1 B6 148.9(4) no
Br3 B3 B2 B1 -110.3(4) no
Br3 B3 B2 B6 -147.5(4) no
Br3 B3 B2 B7 149.5(4) no
Br3 B3 B2 B8 111.9(4) no
Br3 B3 B4 Br4 -1.9(6) no
Br3 B3 B4 B1 110.3(4) no
Br3 B3 B4 B5 148.2(4) no
Br3 B3 B4 B9 -111.1(4) no
Br3 B3 B4 B10 -148.6(4) no
Br3 B3 B8 C20 150.2(4) no
Br3 B3 B8 B2 -110.3(4) no
Br3 B3 B8 B7 -148.5(4) no
Br3 B3 B8 B9 110.8(4) no
Br3 B3 B9 C20 -151.2(4) no
Br3 B3 B9 B4 109.7(5) no
Br3 B3 B9 B8 -112.4(5) no
Br3 B3 B9 B10 147.6(4) no
Br4 B4 B1 B2 147.6(4) no
Br4 B4 B1 B3 110.6(5) no
Br4 B4 B1 B5 -111.7(5) no
Br4 B4 B1 B6 -149.1(4) no
Br4 B4 B3 B1 -112.2(4) no
Br4 B4 B3 B2 -150.1(4) no
Br4 B4 B3 B8 147.1(4) no
Br4 B4 B3 B9 109.2(4) no
Br4 B4 B5 Br5 0.7(6) no
Br4 B4 B5 B1 112.2(4) no
Br4 B4 B5 B6 149.5(4) no
Br4 B4 B5 B10 -109.7(4) no
Br4 B4 B5 B11 -147.4(4) no
Br4 B4 B9 C20 150.6(4) no
Br4 B4 B9 B3 -111.5(4) no
Br4 B4 B9 B8 -148.9(4) no
Br4 B4 B9 B10 110.5(4) no
Br4 B4 B10 C20 -149.6(4) no
Br4 B4 B10 B5 112.1(4) no
Br4 B4 B10 B9 -109.6(4) no
Br4 B4 B10 B11 149.9(4) no
Br5 B5 B1 B2 -148.7(4) no
Br5 B5 B1 B3 148.7(4) no
Br5 B5 B1 B4 111.0(5) no
Br5 B5 B1 B6 -110.9(4) no
Br5 B5 B4 B1 -111.5(4) no
Br5 B5 B4 B3 -149.1(4) no
Br5 B5 B4 B9 147.7(4) no
Br5 B5 B4 B10 110.4(4) no
Br5 B5 B6 Br6 -1.1(6) no
Br5 B5 B6 B1 111.5(4) no
Br5 B5 B6 B2 149.4(4) no
Br5 B5 B6 B7 -148.6(4) no
Br5 B5 B6 B11 -110.8(5) no
Br5 B5 B10 C20 150.3(4) no
Br5 B5 B10 B4 -111.3(5) no
Br5 B5 B10 B9 -148.5(4) no
Br5 B5 B10 B11 111.0(5) no
Br5 B5 B11 C20 -150.4(4) no
Br5 B5 B11 B6 111.0(4) no
Br5 B5 B11 B7 149.1(4) no
Br5 B5 B11 B10 -110.5(4) no
Br6 B6 B1 B2 -112.2(4) no
Br6 B6 B1 B3 -149.2(4) no
Br6 B6 B1 B4 147.4(4) no
Br6 B6 B1 B5 110.2(4) no
Br6 B6 B2 B1 112.0(5) no
Br6 B6 B2 B3 149.3(4) no
Br6 B6 B2 B7 -110.7(5) no
Br6 B6 B2 B8 -147.3(4) no
Br6 B6 B5 B1 -112.5(4) no
Br6 B6 B5 B4 -149.9(4) no
Br6 B6 B5 B10 146.8(4) no
Br6 B6 B5 B11 109.7(5) no
Br6 B6 B7 Br7 -1(1) no
Br6 B6 B7 C20 -148.3(4) no
Br6 B6 B7 B2 111.9(4) no
Br6 B6 B7 B8 149.2(4) no
Br6 B6 B7 B11 -109.5(5) no
Br6 B6 B11 C20 150.1(4) no
Br6 B6 B11 B5 -110.7(4) no
Br6 B6 B11 B7 112.0(5) no
Br6 B6 B11 B10 -148.1(4) no
Br7 B7 C20 B8 112(1) no
Br7 B7 C20 B9 148(1) no
Br7 B7 C20 B10 -142(1) no
Br7 B7 C20 B11 -105(1) no
Br7 B7 B2 B1 146(1) no
Br7 B7 B2 B3 -151(1) no
Br7 B7 B2 B6 108(1) no
Br7 B7 B2 B8 -113(1) no
Br7 B7 B6 B1 -151(1) no
Br7 B7 B6 B2 -113(1) no
Br7 B7 B6 B5 146(1) no
Br7 B7 B6 B11 109(1) no
Br7 B7 B8 C20 -114(1) no
Br7 B7 B8 B2 111(1) no
Br7 B7 B8 B3 149(1) no
Br7 B7 B8 B9 -147(1) no
Br7 B7 B11 C20 116(1) no
Br7 B7 B11 B5 -147(1) no
Br7 B7 B11 B6 -109(1) no
Br7 B7 B11 B10 149(1) no
Cl1 C51 C52 Cl2 60.0(5) no
O1 C4 C3 C2 173.1(4) no
O1 C4 C3 C11 -6.8(6) no
O1 C4 C5 C6 -173.1(4) no
O1 C4 C5 C12 5.2(6) no
O2 C1 C2 C3 -174.7(4) no
O2 C1 C2 C10 4.2(6) no
O2 C1 C6 C5 174.7(4) no
O2 C1 C6 C7 -5.0(6) no
O2 C9 C8 C7 -56.2(6) no
C1 O2 C9 C8 31.7(6) no
C1 O2 C9 C13 151.4(4) no
C1 O2 C9 C14 -91.0(5) no
C1 C2 C3 C4 0.2(6) no
C1 C2 C3 C11 -179.9(4) no
C1 C6 C5 C4 -0.1(6) no
C1 C6 C5 C12 -178.3(4) no
C1 C6 C7 C8 -20.4(6) no
C2 C1 O2 C9 179.4(4) no
C2 C1 C6 C5 -6.0(7) no
C2 C1 C6 C7 174.4(4) no
C2 C3 C4 C5 -5.8(6) no
C3 C2 C1 C6 5.9(7) no
C3 C4 C5 C6 5.7(6) no
C3 C4 C5 C12 -175.9(4) no
C4 C3 C2 C10 -178.6(4) no
C4 C5 C6 C7 179.6(4) no
C5 C4 C3 C11 174.3(4) no
C5 C6 C7 C8 159.9(4) no
C6 C1 O2 C9 -1.1(7) no
C6 C1 C2 C10 -175.2(4) no
C6 C7 C8 C9 51.9(6) no
C7 C6 C5 C12 1.4(7) no
C7 C8 C9 C13 -167.9(5) no
C7 C8 C9 C14 59.5(6) no
C10 C2 C3 C11 1.4(8) no
C20 B7 B2 B1 -61.7(5) no
C20 B7 B2 B3 1.4(5) no
C20 B7 B2 B6 -99.5(4) no
C20 B7 B2 B8 39.2(4) no
C20 B7 B6 B1 61.9(5) no
C20 B7 B6 B2 99.9(4) no
C20 B7 B6 B5 -1.1(5) no
C20 B7 B6 B11 -38.8(4) no
C20 B7 B8 B2 -135.0(4) no
C20 B7 B8 B3 -96.6(4) no
C20 B7 B8 B9 -33.2(4) no
C20 B7 B11 B5 96.8(4) no
C20 B7 B11 B6 135.2(4) no
C20 B7 B11 B10 33.2(4) no
C20 B8 B2 B1 61.1(5) no
C20 B8 B2 B3 98.7(4) no
C20 B8 B2 B6 -2.0(5) no
C20 B8 B2 B7 -38.7(4) no
C20 B8 B3 B1 -61.5(5) no
C20 B8 B3 B2 -99.5(4) no
C20 B8 B3 B4 2.0(5) no
C20 B8 B3 B9 39.4(4) no
C20 B8 B7 B2 135.0(4) no
C20 B8 B7 B6 97.2(4) no
C20 B8 B7 B11 32.7(4) no
C20 B8 B9 B3 -134.2(4) no
C20 B8 B9 B4 -96.2(4) no
C20 B8 B9 B10 -32.6(4) no
C20 B9 B3 B1 62.1(5) no
C20 B9 B3 B2 -2.2(5) no
C20 B9 B3 B4 99.1(4) no
C20 B9 B3 B8 -38.7(4) no
C20 B9 B4 B1 -61.0(5) no
C20 B9 B4 B3 -97.9(4) no
C20 B9 B4 B5 2.8(5) no
C20 B9 B4 B10 40.1(4) no
C20 B9 B8 B2 97.0(5) no
C20 B9 B8 B3 134.2(4) no
C20 B9 B8 B7 33.0(4) no
C20 B9 B10 B4 -133.2(4) no
C20 B9 B10 B5 -95.8(4) no
C20 B9 B10 B11 -32.5(4) no
C20 B10 B4 B1 60.7(5) no
C20 B10 B4 B3 -2.5(5) no
C20 B10 B4 B5 98.3(4) no
C20 B10 B4 B9 -39.9(4) no
C20 B10 B5 B1 -61.1(5) no
C20 B10 B5 B4 -98.4(4) no
C20 B10 B5 B6 2.2(5) no
C20 B10 B5 B11 39.3(4) no
C20 B10 B9 B3 95.2(4) no
C20 B10 B9 B4 133.2(4) no
C20 B10 B9 B8 32.3(4) no
C20 B10 B11 B5 -133.7(4) no
C20 B10 B11 B6 -96.1(4) no
C20 B10 B11 B7 -32.8(4) no
C20 B11 B5 B1 61.0(5) no
C20 B11 B5 B4 -2.2(5) no
C20 B11 B5 B6 98.6(4) no
C20 B11 B5 B10 -39.9(4) no
C20 B11 B6 B1 -61.6(5) no
C20 B11 B6 B2 1.8(5) no
C20 B11 B6 B5 -99.2(4) no
C20 B11 B6 B7 38.1(4) no
C20 B11 B7 B2 -97.2(4) no
C20 B11 B7 B6 -135.2(4) no
C20 B11 B7 B8 -33.0(4) no
C20 B11 B10 B4 95.8(4) no
C20 B11 B10 B5 133.7(4) no
C20 B11 B10 B9 32.8(4) no
B1 B2 B3 B4 37.6(4) no
B1 B2 B3 B8 137.8(4) no
B1 B2 B3 B9 100.7(4) no
B1 B2 B6 B5 -37.9(4) no
B1 B2 B6 B7 -137.2(4) no
B1 B2 B6 B11 -100.5(4) no
B1 B2 B7 B6 37.9(4) no
B1 B2 B7 B8 -100.9(4) no
B1 B2 B7 B11 0.3(5) no
B1 B2 B8 B3 -37.6(4) no
B1 B2 B8 B7 99.8(4) no
B1 B2 B8 B9 -0.7(6) no
B1 B3 B2 B6 -37.2(4) no
B1 B3 B2 B7 -100.2(4) no
B1 B3 B2 B8 -137.8(4) no
B1 B3 B4 B5 37.9(4) no
B1 B3 B4 B9 138.6(4) no
B1 B3 B4 B10 101.1(4) no
B1 B3 B8 B2 38.0(4) no
B1 B3 B8 B7 -0.3(5) no
B1 B3 B8 B9 -100.9(4) no
B1 B3 B9 B4 -37.0(4) no
B1 B3 B9 B8 100.8(4) no
B1 B3 B9 B10 0.8(5) no
B1 B4 B3 B2 -37.8(4) no
B1 B4 B3 B8 -100.7(4) no
B1 B4 B3 B9 -138.6(4) no
B1 B4 B5 B6 37.3(4) no
B1 B4 B5 B10 138.2(4) no
B1 B4 B5 B11 100.5(4) no
B1 B4 B9 B3 36.9(4) no
B1 B4 B9 B8 -0.5(5) no
B1 B4 B9 B10 -101.0(4) no
B1 B4 B10 B5 -37.5(4) no
B1 B4 B10 B9 100.7(4) no
B1 B4 B10 B11 0.2(5) no
B1 B5 B4 B3 -37.7(4) no
B1 B5 B4 B9 -100.8(4) no
B1 B5 B4 B10 -138.2(4) no
B1 B5 B6 B2 37.9(4) no
B1 B5 B6 B7 99.9(4) no
B1 B5 B6 B11 137.7(4) no
B1 B5 B10 B4 37.3(4) no
B1 B5 B10 B9 0.1(5) no
B1 B5 B10 B11 -100.3(4) no
B1 B5 B11 B6 -37.6(4) no
B1 B5 B11 B7 0.4(5) no
B1 B5 B11 B10 100.9(4) no
B1 B6 B2 B3 37.3(4) no
B1 B6 B2 B7 137.2(4) no
B1 B6 B2 B8 100.7(4) no
B1 B6 B5 B4 -37.4(4) no
B1 B6 B5 B10 -100.7(4) no
B1 B6 B5 B11 -137.7(4) no
B1 B6 B7 B2 -38.0(4) no
B1 B6 B7 B8 -0.6(5) no
B1 B6 B7 B11 100.7(4) no
B1 B6 B11 B5 37.6(4) no
B1 B6 B11 B7 -99.6(4) no
B1 B6 B11 B10 0.2(5) no
B2 B1 B3 B4 -138.2(4) no
B2 B1 B3 B8 -37.4(4) no
B2 B1 B3 B9 -101.4(4) no
B2 B1 B4 B3 36.9(4) no
B2 B1 B4 B5 -100.8(4) no
B2 B1 B4 B9 0.1(5) no
B2 B1 B4 B10 -63.4(5) no
B2 B1 B5 B4 100.3(4) no
B2 B1 B5 B6 -37.9(4) no
B2 B1 B5 B10 63.0(5) no
B2 B1 B5 B11 -0.3(5) no
B2 B1 B6 B5 137.6(4) no
B2 B1 B6 B7 37.4(4) no
B2 B1 B6 B11 100.2(4) no
B2 B3 B1 B4 138.2(4) no
B2 B3 B1 B5 100.6(4) no
B2 B3 B1 B6 37.3(4) no
B2 B3 B4 B5 0.0(5) no
B2 B3 B4 B9 100.8(4) no
B2 B3 B4 B10 63.2(5) no
B2 B3 B8 B7 -38.3(4) no
B2 B3 B8 B9 -138.9(4) no
B2 B3 B9 B4 -101.3(4) no
B2 B3 B9 B8 36.5(4) no
B2 B3 B9 B10 -63.4(5) no
B2 B6 B1 B3 -37.0(4) no
B2 B6 B1 B4 -100.3(4) no
B2 B6 B1 B5 -137.6(4) no
B2 B6 B5 B4 0.6(5) no
B2 B6 B5 B10 -62.7(5) no
B2 B6 B5 B11 -99.8(4) no
B2 B6 B7 B8 37.4(4) no
B2 B6 B7 B11 138.6(4) no
B2 B6 B11 B5 101.0(4) no
B2 B6 B11 B7 -36.3(4) no
B2 B6 B11 B10 63.6(5) no
B2 B7 C20 B8 -39.7(4) no
B2 B7 C20 B9 -3.0(6) no
B2 B7 C20 B10 66.8(5) no
B2 B7 C20 B11 103.6(4) no
B2 B7 B6 B5 -101.0(4) no
B2 B7 B6 B11 -138.6(4) no
B2 B7 B8 B3 38.4(4) no
B2 B7 B8 B9 101.9(4) no
B2 B7 B11 B5 -0.4(5) no
B2 B7 B11 B6 38.0(4) no
B2 B7 B11 B10 -64.0(5) no
B2 B8 C20 B7 39.6(4) no
B2 B8 C20 B9 -103.0(4) no
B2 B8 C20 B10 -66.9(5) no
B2 B8 C20 B11 3.4(6) no
B2 B8 B3 B4 101.5(4) no
B2 B8 B3 B9 138.9(4) no
B2 B8 B7 B6 -37.9(4) no
B2 B8 B7 B11 -102.3(4) no
B2 B8 B9 B3 -37.2(4) no
B2 B8 B9 B4 0.7(6) no
B2 B8 B9 B10 64.3(5) no
B3 B1 B2 B6 138.2(4) no
B3 B1 B2 B7 100.3(4) no
B3 B1 B2 B8 37.7(4) no
B3 B1 B4 B5 -137.7(4) no
B3 B1 B4 B9 -36.9(4) no
B3 B1 B4 B10 -100.4(4) no
B3 B1 B5 B4 37.7(4) no
B3 B1 B5 B6 -100.4(4) no
B3 B1 B5 B10 0.4(5) no
B3 B1 B5 B11 -62.9(5) no
B3 B1 B6 B5 100.6(4) no
B3 B1 B6 B7 0.4(5) no
B3 B1 B6 B11 63.3(5) no
B3 B2 B1 B4 -37.3(4) no
B3 B2 B1 B5 -100.3(4) no
B3 B2 B1 B6 -138.2(4) no
B3 B2 B6 B5 -0.5(5) no
B3 B2 B6 B7 -99.9(4) no
B3 B2 B6 B11 -63.2(5) no
B3 B2 B7 B6 100.9(4) no
B3 B2 B7 B8 -37.8(4) no
B3 B2 B7 B11 63.3(5) no
B3 B2 B8 B7 137.4(4) no
B3 B2 B8 B9 36.9(4) no
B3 B4 B1 B5 137.7(4) no
B3 B4 B1 B6 100.3(4) no
B3 B4 B5 B6 -0.4(5) no
B3 B4 B5 B10 100.5(4) no
B3 B4 B5 B11 62.8(5) no
B3 B4 B9 B8 -37.4(4) no
B3 B4 B9 B10 -137.9(4) no
B3 B4 B10 B5 -100.8(4) no
B3 B4 B10 B9 37.4(4) no
B3 B4 B10 B11 -63.1(5) no
B3 B8 C20 B7 102.6(4) no
B3 B8 C20 B9 -40.0(4) no
B3 B8 C20 B10 -3.9(5) no
B3 B8 C20 B11 66.5(5) no
B3 B8 B2 B6 -100.7(4) no
B3 B8 B2 B7 -137.4(4) no
B3 B8 B7 B6 0.5(5) no
B3 B8 B7 B11 -63.9(5) no
B3 B8 B9 B4 37.9(4) no
B3 B8 B9 B10 101.6(4) no
B3 B9 C20 B7 3.3(6) no
B3 B9 C20 B8 39.5(4) no
B3 B9 C20 B10 -103.6(4) no
B3 B9 C20 B11 -67.3(5) no
B3 B9 B4 B5 100.7(4) no
B3 B9 B4 B10 137.9(4) no
B3 B9 B8 B7 -101.2(4) no
B3 B9 B10 B4 -38.0(4) no
B3 B9 B10 B5 -0.6(5) no
B3 B9 B10 B11 62.7(5) no
B4 B1 B2 B6 100.9(4) no
B4 B1 B2 B7 63.0(5) no
B4 B1 B2 B8 0.4(5) no
B4 B1 B3 B8 100.8(4) no
B4 B1 B3 B9 36.8(4) no
B4 B1 B5 B6 -138.2(4) no
B4 B1 B5 B10 -37.3(4) no
B4 B1 B5 B11 -100.6(4) no
B4 B1 B6 B5 37.3(4) no
B4 B1 B6 B7 -63.0(5) no
B4 B1 B6 B11 -0.1(5) no
B4 B3 B1 B5 -37.6(4) no
B4 B3 B1 B6 -100.9(4) no
B4 B3 B2 B6 0.3(5) no
B4 B3 B2 B7 -62.7(5) no
B4 B3 B2 B8 -100.2(4) no
B4 B3 B8 B7 63.2(5) no
B4 B3 B8 B9 -37.5(4) no
B4 B3 B9 B8 137.8(4) no
B4 B3 B9 B10 37.9(4) no
B4 B5 B1 B6 138.2(4) no
B4 B5 B6 B7 62.6(5) no
B4 B5 B6 B11 100.4(4) no
B4 B5 B10 B9 -37.2(4) no
B4 B5 B10 B11 -137.7(4) no
B4 B5 B11 B6 -100.8(4) no
B4 B5 B11 B7 -62.8(5) no
B4 B5 B11 B10 37.7(4) no
B4 B9 C20 B7 66.0(5) no
B4 B9 C20 B8 102.3(4) no
B4 B9 C20 B10 -40.8(4) no
B4 B9 C20 B11 -4.5(5) no
B4 B9 B3 B8 -137.8(4) no
B4 B9 B8 B7 -63.2(5) no
B4 B9 B10 B5 37.4(4) no
B4 B9 B10 B11 100.7(4) no
B4 B10 C20 B7 -65.5(5) no
B4 B10 C20 B8 4.1(5) no
B4 B10 C20 B9 40.4(4) no
B4 B10 C20 B11 -102.4(4) no
B4 B10 B5 B6 100.6(4) no
B4 B10 B5 B11 137.7(4) no
B4 B10 B9 B8 -100.9(4) no
B4 B10 B11 B5 -37.9(4) no
B4 B10 B11 B6 -0.3(5) no
B4 B10 B11 B7 63.0(5) no
B5 B1 B2 B6 37.9(4) no
B5 B1 B2 B7 0.0(5) no
B5 B1 B2 B8 -62.6(5) no
B5 B1 B3 B8 63.2(5) no
B5 B1 B3 B9 -0.8(5) no
B5 B1 B4 B9 100.8(4) no
B5 B1 B4 B10 37.4(4) no
B5 B1 B6 B7 -100.2(4) no
B5 B1 B6 B11 -37.4(4) no
B5 B4 B1 B6 -37.4(4) no
B5 B4 B3 B8 -62.8(5) no
B5 B4 B3 B9 -100.7(4) no
B5 B4 B9 B8 63.2(5) no
B5 B4 B9 B10 -37.3(4) no
B5 B4 B10 B9 138.2(4) no
B5 B4 B10 B11 37.7(4) no
B5 B6 B2 B7 99.4(4) no
B5 B6 B2 B8 62.8(5) no
B5 B6 B7 B8 -63.6(5) no
B5 B6 B7 B11 37.7(4) no
B5 B6 B11 B7 -137.3(4) no
B5 B6 B11 B10 -37.4(4) no
B5 B10 C20 B7 -3.2(5) no
B5 B10 C20 B8 66.4(5) no
B5 B10 C20 B9 102.7(4) no
B5 B10 C20 B11 -40.2(4) no
B5 B10 B4 B9 -138.2(4) no
B5 B10 B9 B8 -63.5(5) no
B5 B10 B11 B6 37.6(4) no
B5 B10 B11 B7 100.9(4) no
B5 B11 C20 B7 -102.0(4) no
B5 B11 C20 B8 -66.3(5) no
B5 B11 C20 B9 4.3(5) no
B5 B11 C20 B10 40.5(4) no
B5 B11 B6 B7 137.3(4) no
B5 B11 B7 B6 -38.4(4) no
B5 B11 B7 B8 63.8(5) no
B5 B11 B10 B9 -100.9(4) no
B6 B1 B2 B7 -37.9(4) no
B6 B1 B2 B8 -100.5(4) no
B6 B1 B3 B8 -0.1(5) no
B6 B1 B3 B9 -64.1(5) no
B6 B1 B4 B9 63.4(5) no
B6 B1 B4 B10 -0.0(5) no
B6 B1 B5 B10 100.8(4) no
B6 B1 B5 B11 37.6(4) no
B6 B2 B3 B8 100.6(4) no
B6 B2 B3 B9 63.5(5) no
B6 B2 B7 B8 -138.8(4) no
B6 B2 B7 B11 -37.6(4) no
B6 B2 B8 B7 36.7(4) no
B6 B2 B8 B9 -63.8(5) no
B6 B5 B4 B9 -63.5(5) no
B6 B5 B4 B10 -100.9(4) no
B6 B5 B10 B9 63.4(5) no
B6 B5 B10 B11 -37.0(4) no
B6 B5 B11 B7 38.0(4) no
B6 B5 B11 B10 138.5(4) no
B6 B7 C20 B8 -103.7(4) no
B6 B7 C20 B9 -67.1(5) no
B6 B7 C20 B10 2.8(5) no
B6 B7 C20 B11 39.6(4) no
B6 B7 B2 B8 138.8(4) no
B6 B7 B8 B9 64.0(5) no
B6 B7 B11 B10 -102.0(4) no
B6 B11 C20 B7 -39.0(4) no
B6 B11 C20 B8 -3.3(5) no
B6 B11 C20 B9 67.3(5) no
B6 B11 C20 B10 103.5(4) no
B6 B11 B5 B10 -138.5(4) no
B6 B11 B7 B8 102.2(5) no
B6 B11 B10 B9 -63.3(5) no
B7 C20 B8 B9 142.6(4) no
B7 C20 B9 B8 -36.2(4) no
B7 C20 B9 B10 106.9(5) no
B7 C20 B10 B9 -105.9(4) no
B7 C20 B10 B11 37.0(4) no
B7 C20 B11 B10 -142.5(4) no
B7 B2 B3 B8 37.6(4) no
B7 B2 B3 B9 0.5(5) no
B7 B2 B6 B11 36.7(4) no
B7 B2 B8 B9 -100.5(4) no
B7 B6 B2 B8 -36.6(4) no
B7 B6 B5 B10 -0.7(5) no
B7 B6 B5 B11 -37.8(4) no
B7 B6 B11 B10 99.9(4) no
B7 B8 C20 B9 -142.6(4) no
B7 B8 C20 B10 -106.5(5) no
B7 B8 C20 B11 -36.1(4) no
B7 B8 B3 B9 100.7(4) no
B7 B8 B9 B10 0.4(5) no
B7 B11 C20 B8 35.7(4) no
B7 B11 C20 B9 106.3(5) no
B7 B11 C20 B10 142.5(4) no
B7 B11 B5 B10 -100.5(4) no
B7 B11 B10 B9 -0.0(5) no
B8 C20 B7 B11 -143.3(4) no
B8 C20 B9 B10 143.1(4) no
B8 C20 B10 B9 -36.4(4) no
B8 C20 B10 B11 106.5(5) no
B8 C20 B11 B10 -106.8(4) no
B8 B2 B3 B9 -37.1(4) no
B8 B2 B6 B11 0.2(5) no
B8 B2 B7 B11 101.2(4) no
B8 B3 B4 B9 37.9(4) no
B8 B3 B4 B10 0.4(5) no
B8 B3 B9 B10 -100.0(4) no
B8 B7 C20 B9 36.6(4) no
B8 B7 C20 B10 106.5(4) no
B8 B7 C20 B11 143.3(4) no
B8 B7 B6 B11 -101.3(4) no
B8 B7 B11 B10 0.3(5) no
B8 B9 C20 B10 -143.1(4) no
B8 B9 C20 B11 -106.8(5) no
B8 B9 B4 B10 100.5(4) no
B8 B9 B10 B11 -0.2(5) no
B9 C20 B7 B11 -106.6(5) no
B9 C20 B10 B11 142.9(4) no
B9 C20 B11 B10 -36.2(4) no
B9 B3 B4 B10 -37.5(4) no
B9 B4 B5 B10 37.3(4) no
B9 B4 B5 B11 -0.4(5) no
B9 B4 B10 B11 -100.5(4) no
B9 B8 C20 B10 36.1(4) no
B9 B8 C20 B11 106.4(5) no
B9 B8 B7 B11 -0.4(5) no
B9 B10 C20 B11 -142.9(4) no
B9 B10 B5 B11 100.4(4) no
B10 C20 B7 B11 -36.8(4) no
B10 B4 B5 B11 -37.7(4) no
B10 B5 B6 B11 37.1(4) no
B10 B9 C20 B11 36.3(4) no
